data_2016627
loop_
_publ_author_name
'Drebushchak, Tatiana N.'
'Bizyaev, Sergey N.'
'Boldyreva, Elena V.'

_publ_section_title
;
 Bis(<small>DL</small>-cysteinium) oxalate
;
_journal_coeditor_code AV3146
_journal_issue 6
_journal_name_full 'Acta Crystallographica Section C'
_journal_page_first o313
_journal_page_last o315
_journal_paper_doi 10.1107/S0108270108012341
_journal_volume 64
_journal_year 2008
_chemical_formula_iupac '2C3 H8 N O2 S + , C2 O4 2-'
_chemical_formula_moiety '2(C3 H8 N O2 S +), C2 O4 2-'
_chemical_formula_sum 'C8 H16 N2 O8 S2'
_chemical_formula_weight 332.34
_chemical_melting_point 434
_chemical_name_common
;
DL-cysteinium hemioxalate
;
_space_group_IT_number 2
_symmetry_cell_setting triclinic
_symmetry_space_group_name_Hall '-P 1'
_symmetry_space_group_name_H-M 'P -1'
_atom_sites_solution_hydrogens geom
_atom_sites_solution_primary direct
_atom_sites_solution_secondary difmap
_audit_creation_method 'SHELXL97, X-RED'
_cell_angle_alpha 86.840(11)
_cell_angle_beta 76.844(11)
_cell_angle_gamma 70.097(10)
_cell_formula_units_Z 1
_cell_length_a 5.2779(6)
_cell_length_b 6.6526(7)
_cell_length_c 10.4424(15)
_cell_measurement_reflns_used 42
_cell_measurement_temperature 295(2)
_cell_measurement_theta_max 12.5
_cell_measurement_theta_min 10.0
_cell_volume 335.60(8)
_computing_cell_refinement 'STADI4 (Stoe & Cie, 1997)'
_computing_data_collection 'STADI4 (Stoe & Cie, 1997)'
_computing_data_reduction 'X-RED (Stoe & Cie, 1997)'
_computing_molecular_graphics
;
X-STEP (Stoe & Cie, 1998) and Mercury (Macrae <i>et al.</i>,
2006)
;
_computing_publication_material
;
SHELXL97 (Sheldrick, 2008), X-RED (Stoe & Cie, 1997), WinGX
(Farrugia,
1999) and publCIF (Westrip, 2008)
;
_computing_structure_refinement 'SHELXL97 (Sheldrick, 2008)'
_computing_structure_solution 'SHELXS97 (Sheldrick, 2008)'
_diffrn_ambient_temperature 295(2)
_diffrn_measured_fraction_theta_full 1.000
_diffrn_measured_fraction_theta_max 1.000
_diffrn_measurement_device 'Stoe STADI-4 four-circle D094'
_diffrn_measurement_method
; Scan width (\w) = 1.42 - 1.84, scan ratio 2\q:\w = 1.00
  I(Net) and \s(I) calculated according to Blessing (1987)
Blessing, R. H. (1987). <i>Crystallogr. Rev.</i> <b>1</b>, 3--58.
;
_diffrn_radiation_monochromator 'planar graphite'
_diffrn_radiation_source 'fine-focus sealed tube'
_diffrn_radiation_type MoK\a
_diffrn_radiation_wavelength 0.71073
_diffrn_reflns_av_R_equivalents 0.0362
_diffrn_reflns_av_sigmaI/netI 0.0406
_diffrn_reflns_limit_h_max 8
_diffrn_reflns_limit_h_min -8
_diffrn_reflns_limit_k_max 10
_diffrn_reflns_limit_k_min -10
_diffrn_reflns_limit_l_max 16
_diffrn_reflns_limit_l_min -16
_diffrn_reflns_number 6198
_diffrn_reflns_theta_full 34.95
_diffrn_reflns_theta_max 34.95
_diffrn_reflns_theta_min 2.00
_diffrn_standards_decay_% 0
_diffrn_standards_interval_time 180
_diffrn_standards_number 3
_exptl_absorpt_coefficient_mu 0.437
_exptl_absorpt_correction_T_max 0.9388
_exptl_absorpt_correction_T_min 0.8327
_exptl_absorpt_correction_type psi-scan
_exptl_absorpt_process_details '(X-RED; Stoe & Cie, 1997)'
_exptl_crystal_colour colourless
_exptl_crystal_density_diffrn 1.645
_exptl_crystal_density_method 'not measured'
_exptl_crystal_description block
_exptl_crystal_F_000 174
_exptl_crystal_size_max 0.31
_exptl_crystal_size_mid 0.20
_exptl_crystal_size_min 0.14
_refine_diff_density_max 0.376
_refine_diff_density_min -0.530
_refine_ls_extinction_method none
_refine_ls_goodness_of_fit_ref 1.080
_refine_ls_hydrogen_treatment refall
_refine_ls_matrix_type full
_refine_ls_number_parameters 121
_refine_ls_number_reflns 2946
_refine_ls_number_restraints 0
_refine_ls_restrained_S_all 1.080
_refine_ls_R_factor_all 0.0614
_refine_ls_R_factor_gt 0.0408
_refine_ls_shift/su_max 0.000
_refine_ls_shift/su_mean 0.000
_refine_ls_structure_factor_coef Fsqd
_refine_ls_weighting_details 'calc w = 1/[\s^2^(Fo^2^)+(0.0453P)^2^+0.1005P] where P=(Fo^2^+2Fc^2^)/3'
_refine_ls_weighting_scheme calc
_refine_ls_wR_factor_gt 0.1051
_refine_ls_wR_factor_ref 0.1166
_reflns_number_gt 2215
_reflns_number_total 2946
_reflns_threshold_expression I>2\s(I)
_cod_data_source_file av3146.cif
_cod_data_source_block I
_cod_depositor_comments
;

2019-10-08
Z value and formula fixed to values more according to usual
chemical conventions.                 miguel
;
_cod_original_formula_sum 'C4 H8 N O4 S'
_cod_original_formula_weight 166.17
_cod_original_formula_moiety 'C3 H8 N O2 S + , 0.5C2 O4 2-'
_cod_original_formula_iupac 'C3 H8 N O2 S + , 0.5C2 O4 2-'
_cod_original_formula_units_Z 2
_cod_database_code 2016627

loop_
_symmetry_equiv_pos_as_xyz
'x, y, z'
'-x, -y, -z'

loop_
_atom_site_type_symbol
_atom_site_label
_atom_site_fract_x
_atom_site_fract_y
_atom_site_fract_z
_atom_site_U_iso_or_equiv
_atom_site_adp_type
_atom_site_calc_flag
_atom_site_occupancy
C C1 0.6685(2) 1.11093(19) 0.24412(12) 0.0217(2) Uani d 1
C C2 0.9488(2) 0.98646(19) 0.27549(12) 0.0212(2) Uani d 1
C C3 0.9329(3) 0.8012(2) 0.36586(14) 0.0306(3) Uani d 1
C C4 1.1332(2) 0.41424(17) 0.01386(12) 0.0193(2) Uani d 1
N N1 1.1612(2) 0.90894(17) 0.15154(11) 0.02180(19) Uani d 1
O O1 0.68648(19) 1.22642(16) 0.14033(10) 0.0288(2) Uani d 1
O O2 0.4547(2) 1.1043(2) 0.31523(12) 0.0390(3) Uani d 1
O O3 1.2366(2) 0.46987(15) 0.09779(11) 0.0292(2) Uani d 1
O O4 1.22300(19) 0.23871(14) -0.04532(11) 0.0269(2) Uani d 1
S S1 1.25868(9) 0.66012(7) 0.41238(4) 0.04141(13) Uani d 1
H H1n 1.143(5) 0.805(4) 0.115(2) 0.046(6) Uiso d 1
H H2n 1.158(4) 1.015(4) 0.096(2) 0.044(6) Uiso d 1
H H3n 1.335(4) 0.846(3) 0.168(2) 0.033(5) Uiso d 1
H H2 1.002(3) 1.090(3) 0.3163(18) 0.023(4) Uiso d 1
H H31 0.875(4) 0.698(3) 0.329(2) 0.040(5) Uiso d 1
H H32 0.796(4) 0.859(3) 0.448(2) 0.043(6) Uiso d 1
H H1o 0.518(4) 1.311(3) 0.123(2) 0.035 Uiso d 1
H H1s 1.283(4) 0.487(3) 0.396(2) 0.035 Uiso d 1

loop_
_atom_site_aniso_label
_atom_site_aniso_U_11
_atom_site_aniso_U_22
_atom_site_aniso_U_33
_atom_site_aniso_U_12
_atom_site_aniso_U_13
_atom_site_aniso_U_23
C1 0.0169(4) 0.0219(5) 0.0247(5) -0.0041(4) -0.0053(4) 0.0005(4)
C2 0.0182(4) 0.0230(5) 0.0206(5) -0.0043(4) -0.0054(4) 0.0012(4)
C3 0.0274(6) 0.0337(6) 0.0273(6) -0.0072(5) -0.0069(5) 0.0110(5)
C4 0.0151(4) 0.0171(4) 0.0238(5) -0.0028(3) -0.0053(3) 0.0037(4)
N1 0.0172(4) 0.0214(4) 0.0245(5) -0.0040(3) -0.0042(3) 0.0009(4)
O1 0.0183(4) 0.0318(5) 0.0307(5) -0.0018(3) -0.0069(3) 0.0100(4)
O2 0.0199(4) 0.0474(6) 0.0434(6) -0.0087(4) -0.0017(4) 0.0140(5)
O3 0.0254(4) 0.0249(4) 0.0360(5) 0.0004(3) -0.0175(4) -0.0019(4)
O4 0.0221(4) 0.0186(4) 0.0364(5) -0.0006(3) -0.0084(4) -0.0029(3)
S1 0.0407(2) 0.0396(2) 0.0428(2) -0.00535(16) -0.02263(17) 0.01373(16)

loop_
_atom_type_symbol
_atom_type_description
_atom_type_scat_dispersion_real
_atom_type_scat_dispersion_imag
_atom_type_scat_source
C C 0.0033 0.0016 'International Tables Vol C Tables 4.2.6.8 and 6.1.1.4'
H H 0.0000 0.0000 'International Tables Vol C Tables 4.2.6.8 and 6.1.1.4'
N N 0.0061 0.0033 'International Tables Vol C Tables 4.2.6.8 and 6.1.1.4'
O O 0.0106 0.0060 'International Tables Vol C Tables 4.2.6.8 and 6.1.1.4'
S S 0.1246 0.1234 'International Tables Vol C Tables 4.2.6.8 and 6.1.1.4'

loop_
_geom_angle_atom_site_label_1
_geom_angle_atom_site_label_2
_geom_angle_atom_site_label_3
_geom_angle_site_symmetry_3
_geom_angle
_geom_angle_publ_flag
O2 C1 O1 . 125.43(11) ?
O2 C1 C2 . 121.21(11) yes
O1 C1 C2 . 113.29(10) yes
N1 C2 C3 . 110.88(10) ?
N1 C2 C1 . 110.12(9) ?
C3 C2 C1 . 111.49(10) ?
N1 C2 H2 . 106.6(10) ?
C3 C2 H2 . 111.6(10) ?
C1 C2 H2 . 105.9(10) ?
C2 C3 S1 . 112.34(10) ?
C2 C3 H32 . 108.4(12) ?
S1 C3 H32 . 106.6(12) ?
C2 C3 H31 . 113.5(13) ?
S1 C3 H31 . 108.5(13) ?
H32 C3 H31 . 107.1(17) ?
O4 C4 O3 . 126.12(10) ?
O4 C4 C4 2_765 118.84(13) ?
O3 C4 C4 2_765 115.03(12) ?
C2 N1 H1n . 112.7(16) ?
C2 N1 H2n . 110.6(14) ?
H1n N1 H2n . 110(2) ?
C2 N1 H3n . 111.4(13) ?
H1n N1 H3n . 100.8(19) ?
H2n N1 H3n . 110.8(18) ?
C1 O1 H1o . 114.6(13) ?
C3 S1 H1s . 102.0(10) ?

loop_
_geom_bond_atom_site_label_1
_geom_bond_atom_site_label_2
_geom_bond_site_symmetry_2
_geom_bond_distance
_geom_bond_publ_flag
C1 O2 . 1.2147(15) yes
C1 O1 . 1.2981(15) yes
C1 C2 . 1.5294(16) ?
C2 N1 . 1.4890(16) ?
C2 C3 . 1.5243(18) ?
C2 H2 . 0.976(17) ?
C3 S1 . 1.8180(14) yes
C3 H31 . 0.97(2) ?
C3 H32 . 0.99(2) ?
C4 O4 . 1.2408(14) yes
C4 O3 . 1.2626(15) yes
C4 C4 2_765 1.555(2) ?
N1 H1n . 0.85(2) ?
N1 H2n . 0.89(2) ?
N1 H3n . 0.92(2) ?
O1 H1o . 0.93(2) ?
S1 H1s . 1.135(19) ?

loop_
_geom_hbond_atom_site_label_D
_geom_hbond_atom_site_label_H
_geom_hbond_atom_site_label_A
_geom_hbond_site_symmetry_A
_geom_hbond_distance_DH
_geom_hbond_distance_HA
_geom_hbond_distance_DA
_geom_hbond_angle_DHA
N1 H2n O4 1_565 0.89(2) 2.10(2) 2.9715(15) 170(2)
N1 H3n O4 2_865 0.92(2) 2.29(2) 3.0106(14) 135(2)
N1 H1n O3 . 0.85(2) 2.12(2) 2.8797(15) 148(2)
N1 H1n O1 2_775 0.85(2) 2.61(2) 3.0726(16) 115(2)
N1 H1n O4 2_765 0.85(2) 2.32(2) 2.9677(15) 133(2)
O1 H1o O3 1_465 0.93(2) 1.57(2) 2.4982(13) 175(2)
S1 H1s O2 1_645 1.135(19) 2.51(2) 3.6200(15) 164.0(10)
C2 H2 O2 1_655 0.976(17) 2.421(17) 3.1431(16) 130.0(10)
C3 H32 O2 2_676 0.99(2) 2.51(2) 3.453(2) 161(2)

loop_
_geom_torsion_atom_site_label_1
_geom_torsion_atom_site_label_2
_geom_torsion_atom_site_label_3
_geom_torsion_atom_site_label_4
_geom_torsion
_geom_torsion_publ_flag
O2 C1 C2 N1 145.39(13) yes
O1 C1 C2 N1 -37.42(14) yes
O2 C1 C2 C3 21.87(18) yes
O1 C1 C2 C3 -160.94(12) yes
N1 C2 C3 S1 60.27(13) yes
C1 C2 C3 S1 -176.64(9) yes
